data_2101229
loop_
_publ_author_name
'Llamas-Saiz, A. L.'
'Foces-Foces, C.'
'Cano, F. H.'
'Jim\'enez, P.'
'Laynez, J.'
'Meutermans, W.'
'Elguero, J.'
'Limbach, H.-H.'
'Aguilar-Parrilla, F.'

_publ_section_title
;
 The influence of the nitro group on the solid-state structure of
 4-nitropyrazoles: the cases of pyrazole, 3,5-dimethylpyrazole,
 3,5-di-<i>tert</i>-butylpyrazole and 3,5-diphenylpyrazole. I. Static
 aspects (crystallography and thermodynamics)
;
_journal_issue 6
_journal_name_full 'Acta Crystallographica Section B'
_journal_page_first 746
_journal_page_last 762
_journal_paper_doi 10.1107/S0108768194004180
_journal_volume 50
_journal_year 1994
_chemical_formula_sum 'C3 H3 N3 O2'
_chemical_formula_weight 113.08
_space_group_IT_number 2
_space_group_name_Hall '-P 1'
_space_group_name_H-M_alt 'P -1'
_symmetry_cell_setting triclinic
_symmetry_space_group_name_Hall '-P 1'
_symmetry_space_group_name_H-M 'P -1'
_cell_angle_alpha 81.139(4)
_cell_angle_beta 100.076(4)
_cell_angle_gamma 105.966(6)
_cell_formula_units_Z 6
_cell_length_a 9.8831(7)
_cell_length_b 9.6688(7)
_cell_length_c 8.3417(4)
_cell_volume 749.81(9)
_diffrn_radiation_type Cu
_diffrn_radiation_wavelength 1.54184
_exptl_absorpt_coefficient_mu 1.071
_exptl_crystal_density_diffrn 1.503
_cod_data_source_file he0089.cif
_cod_data_source_block he0089a
_cod_original_cell_volume 749.80(10)
_cod_database_code 2101229

loop_
_space_group_symop_id
_space_group_symop_operation_xyz
1 x,y,z
2 -x,-y,-z

loop_
_atom_site_label
_atom_site_fract_x
_atom_site_fract_y
_atom_site_fract_z
_atom_site_U_iso_or_equiv
N(1A) .0375(3) .3279(3) -.0574(4) .0530(10)
N(2A) .1002(3) .4612(3) -.1237(3) .0520(10)
C(3A) .0139(3) .5006(3) -.2498(4) .0530(10)
C(4A) -.1074(3) .3895(3) -.2653(3) .0470(10)
C(5A) -.0887(3) .2832(3) -.1425(4) .0520(10)
N(6A) -.2303(3) .3848(4) -.3837(4) .0700(10)
O(7A) -.3288(3) .2741(4) -.3770(4) .099(2)
O(8A) -.2322(4) .4897(5) -.4850(4) .114(2)
N(1B) .3096(3) .2559(3) .2909(3) .0530(10)
N(2B) .1740(3) .1941(3) .2316(3) .0540(10)
C(3B) .1318(3) .0688(3) .3199(4) .0530(10)
C(4B) .2420(3) .0490(3) .4374(3) .0460(10)
C(5B) .3532(3) .1702(3) .4151(4) .0540(10)
N(6B) .2441(4) -.0686(3) .5593(4) .0640(10)
O(7B) .3543(4) -.0673(4) .6540(4) .0950(10)
O(8B) .1340(4) -.1671(3) .5638(4) .0960(10)
N(1C) .3742(3) .6109(3) .0312(3) .0500(10)
N(2C) .4432(3) .5436(3) .1582(3) .0490(10)
C(3C) .5695(3) .6305(3) .2011(4) .0500(10)
C(4C) .5803(3) .7566(3) .0968(4) .0450(10)
C(5C) .4547(3) .7403(3) -.0085(4) .0510(10)
N(6C) .6989(3) .8796(3) .0952(4) .0670(10)
O(7C) .6886(4) .9823(3) -.0079(5) .0990(10)
O(8C) .8028(3) .8753(4) .1975(5) .101(2)
H(1A) .072(8) .272(9) .046(12) .030(16)
H(2A) .186(10) .511(9) -.074(9) .036(17)
H(3A) .035(4) .580(5) -.310(5) .036(10)
H(5A) -.143(5) .196(5) -.118(5) .051(11)
H(1B) .368(10) .342(11) .270(10) .05(2)
H(2B) .142(7) .234(8) .164(11) .047(17)
H(3B) .042(5) .015(5) .296(5) .045(11)
H(5B) .438(4) .197(4) .465(4) .031(8)
H(1C) .288(11) .574(9) -.032(10) .04(2)
H(2C) .421(7) .471(10) .199(9) .036(18)
H(3C) .635(4) .603(4) .290(5) .030(8)
H(5C) .427(4) .804(4) -.099(5) .028(8)

loop_
_geom_angle_atom_site_label_1
_geom_angle_atom_site_label_2
_geom_angle_atom_site_label_3
_geom_angle
C(5A) N(1A) N(2A) 108.8(3)
N(1A) N(2A) C(3A) 108.9(3)
N(2A) C(3A) C(4A) 107.8(3)
C(3A) C(4A) C(5A) 106.6(3)
C(4A) C(5A) N(1A) 108.0(3)
C(3A) C(4A) N(6A) 127.5(3)
C(5A) C(4A) N(6A) 125.9(3)
C(4A) N(6A) O(8A) 118.3(4)
C(4A) N(6A) O(7A) 117.6(3)
O(8A) N(6A) O(7A) 124.2(4)
C(5B) N(1B) N(2B) 109.2(3)
N(1B) N(2B) C(3B) 108.5(3)
N(2B) C(3B) C(4B) 108.4(3)
C(3B) C(4B) C(5B) 106.2(3)
C(4B) C(5B) N(1B) 107.8(3)
C(3B) C(4B) N(6B) 127.9(3)
C(5B) C(4B) N(6B) 126.0(3)
C(4B) N(6B) O(8B) 117.5(3)
C(4B) N(6B) O(7B) 118.3(3)
O(8B) N(6B) O(7B) 124.2(3)
C(5C) N(1C) N(2C) 109.4(3)
N(1C) N(2C) C(3C) 109.0(3)
N(2C) C(3C) C(4C) 107.3(3)
C(3C) C(4C) C(5C) 106.7(3)
C(4C) C(5C) N(1C) 107.5(3)
C(3C) C(4C) N(6C) 127.0(3)
C(5C) C(4C) N(6C) 126.3(3)
C(4C) N(6C) O(8C) 117.5(3)
C(4C) N(6C) O(7C) 117.5(3)
O(8C) N(6C) O(7C) 125.0(3)

loop_
_geom_bond_atom_site_label_1
_geom_bond_atom_site_label_2
_geom_bond_distance
N(1A) N(2A) 1.345(3)
N(2A) C(3A) 1.312(4)
C(3A) C(4A) 1.374(4)
C(4A) C(5A) 1.362(4)
C(5A) N(1A) 1.317(4)
C(4A) N(6A) 1.420(4)
N(6A) O(8A) 1.217(5)
N(6A) O(7A) 1.235(4)
N(1B) N(2B) 1.348(3)
N(2B) C(3B) 1.318(4)
C(3B) C(4B) 1.367(4)
C(4B) C(5B) 1.382(4)
C(5B) N(1B) 1.312(4)
C(4B) N(6B) 1.407(4)
N(6B) O(8B) 1.235(4)
N(6B) O(7B) 1.226(5)
N(1C) N(2C) 1.339(4)
N(2C) C(3C) 1.323(4)
C(3C) C(4C) 1.375(4)
C(4C) C(5C) 1.375(4)
C(5C) N(1C) 1.314(4)
C(4C) N(6C) 1.422(4)
N(6C) O(8C) 1.221(4)
N(6C) O(7C) 1.224(4)
